data_1576767
loop_
_publ_author_name
'Liu, Shuili'
'Liu, Xingji'
'Gu, Xiu'
'Dong, Shicheng'
'Huang, Nan'
'Shi, Lei'
'Jiang, Jun'

_publ_section_title
;
 Pyrene-based conjugated porous polymers as photocatalysts for oxidative
 cycloaddition of phenols.
;
_journal_issue 9
_journal_name_full 'Chemical science'
_journal_page_first 4669
_journal_page_last 4677
_journal_paper_doi 10.1039/d5sc08900j
_journal_volume 17
_journal_year 2026
_chemical_formula_moiety 'C24 H24 O3'
_chemical_formula_sum 'C24 H24 O3'
_chemical_formula_weight 360.43
_space_group_crystal_system triclinic
_space_group_IT_number 2
_space_group_name_Hall '-P 1'
_space_group_name_H-M_alt 'P -1'
_atom_sites_solution_hydrogens geom
_atom_sites_solution_primary dual
_audit_creation_date 2025-03-07
_audit_creation_method
;
Olex2 1.5
(compiled 2025.03.04 svn.red2d20d0 for OlexSys, GUI svn.r7188)
;
_audit_update_record
;
2025-09-22 deposited with the CCDC.	2025-12-10 downloaded from the CCDC.
;
_cell_angle_alpha 112.405(6)
_cell_angle_beta 101.117(6)
_cell_angle_gamma 92.787(6)
_cell_formula_units_Z 2
_cell_length_a 9.8677(7)
_cell_length_b 10.1558(7)
_cell_length_c 10.8302(7)
_cell_measurement_reflns_used 2501
_cell_measurement_temperature 293
_cell_measurement_theta_max 70.3100
_cell_measurement_theta_min 4.5010
_cell_volume 975.62(13)
_computing_molecular_graphics 'Olex2 1.5 (Dolomanov et al., 2009)'
_computing_publication_material 'Olex2 1.5 (Dolomanov et al., 2009)'
_computing_structure_refinement 'SHELXL 2018/3 (Sheldrick, 2015)'
_computing_structure_solution 'SHELXT 2018/2 (Sheldrick, 2018)'
_diffrn_ambient_temperature 293
_diffrn_measured_fraction_theta_full 0.997
_diffrn_measured_fraction_theta_max 0.969
_diffrn_measurement_device_type 'multiwire proportional'
_diffrn_measurement_method 'phi and omega scans'
_diffrn_radiation_monochromator graphite
_diffrn_radiation_type CuK\a
_diffrn_radiation_wavelength 1.54178
_diffrn_reflns_av_R_equivalents 0.0381
_diffrn_reflns_av_unetI/netI 0.0530
_diffrn_reflns_Laue_measured_fraction_full 0.997
_diffrn_reflns_Laue_measured_fraction_max 0.969
_diffrn_reflns_limit_h_max 11
_diffrn_reflns_limit_h_min -12
_diffrn_reflns_limit_k_max 12
_diffrn_reflns_limit_k_min -7
_diffrn_reflns_limit_l_max 12
_diffrn_reflns_limit_l_min -13
_diffrn_reflns_number 5994
_diffrn_reflns_point_group_measured_fraction_full 0.997
_diffrn_reflns_point_group_measured_fraction_max 0.969
_diffrn_reflns_theta_full 67.679
_diffrn_reflns_theta_max 70.917
_diffrn_reflns_theta_min 4.536
_exptl_absorpt_coefficient_mu 0.632
_exptl_absorpt_correction_T_max 1.00000
_exptl_absorpt_correction_T_min 0.25719
_exptl_absorpt_correction_type none
_exptl_crystal_colour 'clear light colourless'
_exptl_crystal_colour_lustre clear
_exptl_crystal_colour_modifier light
_exptl_crystal_colour_primary colourless
_exptl_crystal_density_diffrn 1.227
_exptl_crystal_description block
_exptl_crystal_F_000 384
_exptl_crystal_size_max 0.1
_exptl_crystal_size_mid 0.1
_exptl_crystal_size_min 0.1
_refine_diff_density_max 0.275
_refine_diff_density_min -0.411
_refine_diff_density_rms 0.091
_refine_ls_extinction_method none
_refine_ls_goodness_of_fit_ref 1.053
_refine_ls_hydrogen_treatment constr
_refine_ls_matrix_type full
_refine_ls_number_parameters 247
_refine_ls_number_reflns 3653
_refine_ls_number_restraints 0
_refine_ls_restrained_S_all 1.053
_refine_ls_R_factor_all 0.0739
_refine_ls_R_factor_gt 0.0654
_refine_ls_shift/su_max 0.000
_refine_ls_shift/su_mean 0.000
_refine_ls_structure_factor_coef Fsqd
_refine_ls_weighting_details 'w=1/[\s^2^(Fo^2^)+(0.0994P)^2^+0.1080P] where P=(Fo^2^+2Fc^2^)/3'
_refine_ls_weighting_scheme calc
_refine_ls_wR_factor_gt 0.1675
_refine_ls_wR_factor_ref 0.1797
_reflns_Friedel_coverage 0.000
_reflns_number_gt 3013
_reflns_number_total 3653
_reflns_threshold_expression 'I > 2\s(I)'
_cod_data_source_file d5sc08900j2.cif
_cod_data_source_block lsl0307
_cod_original_cell_volume 975.62(12)
_cod_database_code 1576767
_shelx_shelxl_version_number 2018/3
_shelx_space_group_comment
;
The symmetry employed for this shelxl refinement is uniquely defined
by the following loop, which should always be used as a source of
symmetry information in preference to the above space-group names.
They are only intended as comments.
;
_olex2_refinement_description
;
1. Fixed Uiso
 At 1.2 times of:
  All C(H) groups
 At 1.5 times of:
  All C(H,H,H) groups
2.a Ternary CH refined with riding coordinates:
 C4(H4), C5(H5), C10(H10)
2.b Aromatic/amide H refined with riding coordinates:
 C2(H2), C6(H6), C11(H11), C12(H12), C13(H13), C14(H14), C15(H15), C17(H17),
 C18(H18), C19(H19), C21(H21), C22(H22)
2.c Idealised Me refined as rotating group:
 C20(H20A,H20B,H20C), C23(H23A,H23B,H23C), C24(H24A,H24B,H24C)
;
_olex2_submission_special_instructions 'No special instructions were received'

loop_
_space_group_symop_operation_xyz
'x, y, z'
'-x, -y, -z'

loop_
_atom_site_label
_atom_site_type_symbol
_atom_site_fract_x
_atom_site_fract_y
_atom_site_fract_z
_atom_site_U_iso_or_equiv
_atom_site_adp_type
_atom_site_occupancy
_atom_site_site_symmetry_order
_atom_site_calc_flag
_atom_site_refinement_flags_posn
_atom_site_refinement_flags_adp
_atom_site_refinement_flags_occupancy
_atom_site_disorder_assembly
_atom_site_disorder_group
O001 O 0.39891(14) 0.82421(17) 0.53674(18) 0.0620(4) Uani 1 1 d . . . . .
O002 O -0.16677(18) 0.72455(19) 0.13191(17) 0.0686(5) Uani 1 1 d . . . . .
O O 0.94226(15) 0.8548(2) 0.80125(19) 0.0692(5) Uani 1 1 d . . . . .
C1 C 0.41098(17) 0.67782(18) 0.81936(18) 0.0390(4) Uani 1 1 d . . . . .
C2 C 0.40069(18) 0.82075(19) 0.89856(19) 0.0425(4) Uani 1 1 d . . . . .
H2 H 0.418116 0.891246 0.866381 0.051 Uiso 1 1 calc R U . . .
C3 C 0.56176(17) 0.73656(18) 0.67759(18) 0.0392(4) Uani 1 1 d . . . . .
C4 C 0.44749(17) 0.63190(17) 0.68001(18) 0.0395(4) Uani 1 1 d . . . . .
H4 H 0.484640 0.540347 0.662532 0.047 Uiso 1 1 calc R U . . .
C5 C 0.32172(18) 0.60421(18) 0.55968(18) 0.0409(4) Uani 1 1 d . . . . .
H5 H 0.351626 0.552286 0.474803 0.049 Uiso 1 1 calc R U . . .
C6 C 0.69965(19) 0.7464(2) 0.74557(19) 0.0436(4) Uani 1 1 d . . . . .
H6 H 0.721686 0.689575 0.794662 0.052 Uiso 1 1 calc R U . . .
C7 C 0.53005(19) 0.8243(2) 0.6072(2) 0.0448(4) Uani 1 1 d . . . . .
C8 C 0.80427(19) 0.8395(2) 0.7411(2) 0.0468(4) Uani 1 1 d . . . . .
C9 C 0.16083(18) 0.73750(19) 0.44521(19) 0.0426(4) Uani 1 1 d . . . . .
C10 C 0.28309(19) 0.74689(19) 0.5566(2) 0.0437(4) Uani 1 1 d . . . . .
H10 H 0.263505 0.805191 0.645329 0.052 Uiso 1 1 calc R U . . .
C11 C 0.77029(19) 0.9264(2) 0.6694(2) 0.0488(5) Uani 1 1 d . . . . .
H11 H 0.839617 0.989948 0.666745 0.059 Uiso 1 1 calc R U . . .
C12 C 0.0465(2) 0.8042(2) 0.4768(2) 0.0475(4) Uani 1 1 d . . . . .
H12 H 0.044008 0.851727 0.568467 0.057 Uiso 1 1 calc R U . . .
C13 C 0.3651(2) 0.8593(2) 1.0239(2) 0.0502(5) Uani 1 1 d . . . . .
H13 H 0.357989 0.954969 1.074591 0.060 Uiso 1 1 calc R U . . .
C14 C 0.3848(2) 0.5764(2) 0.8720(2) 0.0545(5) Uani 1 1 d . . . . .
H14 H 0.391668 0.480500 0.822007 0.065 Uiso 1 1 calc R U . . .
C15 C 0.6360(2) 0.9185(2) 0.6033(2) 0.0507(5) Uani 1 1 d . . . . .
H15 H 0.614511 0.976212 0.555044 0.061 Uiso 1 1 calc R U . . .
C16 C -0.0635(2) 0.7314(2) 0.2394(2) 0.0486(5) Uani 1 1 d . . . . .
C17 C 0.1600(2) 0.6642(2) 0.3067(2) 0.0542(5) Uani 1 1 d . . . . .
H17 H 0.235147 0.616714 0.282314 0.065 Uiso 1 1 calc R U . . .
C18 C -0.0652(2) 0.8028(2) 0.3761(2) 0.0517(5) Uani 1 1 d . . . . .
H18 H -0.140625 0.849588 0.400430 0.062 Uiso 1 1 calc R U . . .
C19 C 0.0497(2) 0.6612(2) 0.2053(2) 0.0587(5) Uani 1 1 d . . . . .
H19 H 0.051094 0.611759 0.113614 0.070 Uiso 1 1 calc R U . . .
C20 C 0.1969(2) 0.5103(2) 0.5609(2) 0.0558(5) Uani 1 1 d . . . . .
H20A H 0.226982 0.426163 0.571877 0.084 Uiso 1 1 calc R U . . .
H20B H 0.128929 0.482168 0.475853 0.084 Uiso 1 1 calc R U . . .
H20C H 0.156176 0.563534 0.635602 0.084 Uiso 1 1 calc R U . . .
C21 C 0.3400(2) 0.7565(2) 1.0743(2) 0.0576(5) Uani 1 1 d . . . . .
H21 H 0.317416 0.782760 1.159239 0.069 Uiso 1 1 calc R U . . .
C22 C 0.3486(3) 0.6150(3) 0.9976(2) 0.0643(6) Uani 1 1 d . . . . .
H22 H 0.330131 0.544976 1.030065 0.077 Uiso 1 1 calc R U . . .
C23 C -0.2698(3) 0.8166(4) 0.1594(3) 0.0963(10) Uani 1 1 d . . . . .
H23A H -0.332808 0.803242 0.074834 0.144 Uiso 1 1 calc R U . . .
H23B H -0.226173 0.914646 0.204202 0.144 Uiso 1 1 calc R U . . .
H23C H -0.320477 0.794527 0.217940 0.144 Uiso 1 1 calc R U . . .
C24 C 0.9827(3) 0.7730(4) 0.8796(4) 0.1024(12) Uani 1 1 d . . . . .
H24A H 0.948923 0.673285 0.825015 0.154 Uiso 1 1 calc R U . . .
H24B H 0.943990 0.804993 0.959313 0.154 Uiso 1 1 calc R U . . .
H24C H 1.082494 0.785451 0.907613 0.154 Uiso 1 1 calc R U . . .

loop_
_atom_site_aniso_label
_atom_site_aniso_U_11
_atom_site_aniso_U_22
_atom_site_aniso_U_33
_atom_site_aniso_U_23
_atom_site_aniso_U_13
_atom_site_aniso_U_12
O001 0.0360(7) 0.0667(9) 0.0961(12) 0.0550(9) -0.0005(7) -0.0052(6)
O002 0.0588(10) 0.0731(10) 0.0645(9) 0.0297(8) -0.0096(7) 0.0005(8)
O 0.0325(8) 0.0939(12) 0.0883(11) 0.0491(10) 0.0054(7) -0.0011(7)
C1 0.0296(8) 0.0403(8) 0.0488(9) 0.0203(7) 0.0081(7) 0.0019(6)
C2 0.0345(9) 0.0405(9) 0.0528(10) 0.0190(7) 0.0110(7) 0.0008(7)
C3 0.0333(9) 0.0388(8) 0.0479(9) 0.0166(7) 0.0164(7) 0.0045(6)
C4 0.0347(9) 0.0342(8) 0.0524(10) 0.0182(7) 0.0144(7) 0.0063(6)
C5 0.0381(9) 0.0386(8) 0.0454(9) 0.0141(7) 0.0144(7) 0.0020(7)
C6 0.0383(9) 0.0469(9) 0.0501(10) 0.0219(8) 0.0147(8) 0.0082(7)
C7 0.0351(9) 0.0462(9) 0.0561(10) 0.0245(8) 0.0093(8) 0.0031(7)
C8 0.0316(9) 0.0550(10) 0.0520(10) 0.0182(8) 0.0130(8) 0.0035(7)
C9 0.0365(9) 0.0424(9) 0.0485(10) 0.0178(7) 0.0108(7) 0.0007(7)
C10 0.0353(9) 0.0414(9) 0.0519(10) 0.0165(7) 0.0094(7) 0.0025(7)
C11 0.0370(9) 0.0528(10) 0.0592(11) 0.0231(9) 0.0175(8) -0.0017(7)
C12 0.0417(10) 0.0528(10) 0.0479(10) 0.0181(8) 0.0141(8) 0.0071(8)
C13 0.0391(10) 0.0510(10) 0.0538(11) 0.0127(8) 0.0140(8) -0.0004(8)
C14 0.0641(13) 0.0440(10) 0.0617(12) 0.0268(9) 0.0173(10) 0.0060(9)
C15 0.0427(10) 0.0523(10) 0.0650(12) 0.0322(9) 0.0131(9) 0.0003(8)
C16 0.0416(10) 0.0481(10) 0.0536(10) 0.0231(8) 0.0019(8) -0.0051(8)
C17 0.0474(11) 0.0620(12) 0.0550(11) 0.0209(9) 0.0189(9) 0.0151(9)
C18 0.0380(10) 0.0586(11) 0.0615(12) 0.0266(9) 0.0124(9) 0.0079(8)
C19 0.0623(13) 0.0639(12) 0.0451(10) 0.0159(9) 0.0137(9) 0.0075(10)
C20 0.0453(11) 0.0567(11) 0.0637(12) 0.0264(10) 0.0076(9) -0.0099(9)
C21 0.0537(12) 0.0693(13) 0.0511(11) 0.0231(10) 0.0190(9) -0.0027(10)
C22 0.0770(16) 0.0642(13) 0.0660(13) 0.0384(11) 0.0245(12) 0.0023(11)
C23 0.0693(18) 0.104(2) 0.100(2) 0.0410(18) -0.0178(16) 0.0235(16)
C24 0.0430(14) 0.153(3) 0.136(3) 0.099(3) -0.0075(15) 0.0001(16)

loop_
_atom_type_symbol
_atom_type_description
_atom_type_scat_dispersion_real
_atom_type_scat_dispersion_imag
_atom_type_scat_source
C C 0.0181 0.0091 'International Tables Vol C Tables 4.2.6.8 and 6.1.1.4'
H H 0.0000 0.0000 'International Tables Vol C Tables 4.2.6.8 and 6.1.1.4'
O O 0.0492 0.0322 'International Tables Vol C Tables 4.2.6.8 and 6.1.1.4'

loop_
_geom_angle_atom_site_label_1
_geom_angle_atom_site_label_2
_geom_angle_atom_site_label_3
_geom_angle
_geom_angle_site_symmetry_1
_geom_angle_site_symmetry_3
_geom_angle_publ_flag
C7 O001 C10 117.70(15) . . ?
C16 O002 C23 118.5(2) . . ?
C8 O C24 117.74(19) . . ?
C2 C1 C4 122.35(15) . . ?
C14 C1 C2 117.32(17) . . ?
C14 C1 C4 120.32(16) . . ?
C1 C2 H2 119.4 . . ?
C13 C2 C1 121.21(17) . . ?
C13 C2 H2 119.4 . . ?
C6 C3 C4 121.03(16) . . ?
C7 C3 C4 120.22(16) . . ?
C7 C3 C6 118.75(16) . . ?
C1 C4 C3 112.70(14) . . ?
C1 C4 H4 106.7 . . ?
C1 C4 C5 114.23(13) . . ?
C3 C4 H4 106.7 . . ?
C3 C4 C5 109.45(14) . . ?
C5 C4 H4 106.7 . . ?
C4 C5 H5 107.1 . . ?
C10 C5 C4 109.95(14) . . ?
C10 C5 H5 107.1 . . ?
C20 C5 C4 113.19(15) . . ?
C20 C5 H5 107.1 . . ?
C20 C5 C10 111.92(15) . . ?
C3 C6 H6 119.4 . . ?
C8 C6 C3 121.12(18) . . ?
C8 C6 H6 119.4 . . ?
O001 C7 C3 124.05(16) . . ?
O001 C7 C15 116.00(17) . . ?
C3 C7 C15 119.94(17) . . ?
O C8 C6 125.70(19) . . ?
O C8 C11 115.08(17) . . ?
C6 C8 C11 119.22(17) . . ?
C12 C9 C10 120.80(16) . . ?
C12 C9 C17 117.60(18) . . ?
C17 C9 C10 121.59(17) . . ?
O001 C10 C5 110.16(14) . . ?
O001 C10 C9 105.25(14) . . ?
O001 C10 H10 108.3 . . ?
C5 C10 H10 108.3 . . ?
C9 C10 C5 116.21(15) . . ?
C9 C10 H10 108.3 . . ?
C8 C11 H11 119.9 . . ?
C15 C11 C8 120.28(17) . . ?
C15 C11 H11 119.9 . . ?
C9 C12 H12 119.0 . . ?
C9 C12 C18 122.07(18) . . ?
C18 C12 H12 119.0 . . ?
C2 C13 H13 119.8 . . ?
C21 C13 C2 120.37(19) . . ?
C21 C13 H13 119.8 . . ?
C1 C14 H14 119.3 . . ?
C22 C14 C1 121.5(2) . . ?
C22 C14 H14 119.3 . . ?
C7 C15 H15 119.7 . . ?
C11 C15 C7 120.68(19) . . ?
C11 C15 H15 119.7 . . ?
O002 C16 C18 124.56(19) . . ?
O002 C16 C19 116.22(19) . . ?
C18 C16 C19 119.22(19) . . ?
C9 C17 H17 119.5 . . ?
C19 C17 C9 121.06(19) . . ?
C19 C17 H17 119.5 . . ?
C12 C18 H18 120.2 . . ?
C16 C18 C12 119.60(18) . . ?
C16 C18 H18 120.2 . . ?
C16 C19 H19 119.8 . . ?
C17 C19 C16 120.42(19) . . ?
C17 C19 H19 119.8 . . ?
C5 C20 H20A 109.5 . . ?
C5 C20 H20B 109.5 . . ?
C5 C20 H20C 109.5 . . ?
H20A C20 H20B 109.5 . . ?
H20A C20 H20C 109.5 . . ?
H20B C20 H20C 109.5 . . ?
C13 C21 H21 120.3 . . ?
C22 C21 C13 119.40(19) . . ?
C22 C21 H21 120.3 . . ?
C14 C22 H22 119.9 . . ?
C21 C22 C14 120.2(2) . . ?
C21 C22 H22 119.9 . . ?
O002 C23 H23A 109.5 . . ?
O002 C23 H23B 109.5 . . ?
O002 C23 H23C 109.5 . . ?
H23A C23 H23B 109.5 . . ?
H23A C23 H23C 109.5 . . ?
H23B C23 H23C 109.5 . . ?
O C24 H24A 109.5 . . ?
O C24 H24B 109.5 . . ?
O C24 H24C 109.5 . . ?
H24A C24 H24B 109.5 . . ?
H24A C24 H24C 109.5 . . ?
H24B C24 H24C 109.5 . . ?

loop_
_geom_bond_atom_site_label_1
_geom_bond_atom_site_label_2
_geom_bond_distance
_geom_bond_site_symmetry_2
_geom_bond_publ_flag
O001 C7 1.369(2) . ?
O001 C10 1.451(2) . ?
O002 C16 1.368(3) . ?
O002 C23 1.412(4) . ?
O C8 1.365(2) . ?
O C24 1.417(3) . ?
C1 C2 1.397(3) . ?
C1 C4 1.521(2) . ?
C1 C14 1.390(3) . ?
C2 H2 0.9300 . ?
C2 C13 1.383(3) . ?
C3 C4 1.522(2) . ?
C3 C6 1.396(3) . ?
C3 C7 1.388(3) . ?
C4 H4 0.9800 . ?
C4 C5 1.543(3) . ?
C5 H5 0.9800 . ?
C5 C10 1.527(3) . ?
C5 C20 1.526(2) . ?
C6 H6 0.9300 . ?
C6 C8 1.385(3) . ?
C7 C15 1.400(2) . ?
C8 C11 1.395(3) . ?
C9 C10 1.503(3) . ?
C9 C12 1.377(3) . ?
C9 C17 1.396(3) . ?
C10 H10 0.9800 . ?
C11 H11 0.9300 . ?
C11 C15 1.362(3) . ?
C12 H12 0.9300 . ?
C12 C18 1.388(3) . ?
C13 H13 0.9300 . ?
C13 C21 1.382(3) . ?
C14 H14 0.9300 . ?
C14 C22 1.388(3) . ?
C15 H15 0.9300 . ?
C16 C18 1.382(3) . ?
C16 C19 1.388(3) . ?
C17 H17 0.9300 . ?
C17 C19 1.378(3) . ?
C18 H18 0.9300 . ?
C19 H19 0.9300 . ?
C20 H20A 0.9600 . ?
C20 H20B 0.9600 . ?
C20 H20C 0.9600 . ?
C21 H21 0.9300 . ?
C21 C22 1.375(3) . ?
C22 H22 0.9300 . ?
C23 H23A 0.9600 . ?
C23 H23B 0.9600 . ?
C23 H23C 0.9600 . ?
C24 H24A 0.9600 . ?
C24 H24B 0.9600 . ?
C24 H24C 0.9600 . ?

loop_
_geom_torsion_atom_site_label_1
_geom_torsion_atom_site_label_2
_geom_torsion_atom_site_label_3
_geom_torsion_atom_site_label_4
_geom_torsion
_geom_torsion_site_symmetry_1
_geom_torsion_site_symmetry_2
_geom_torsion_site_symmetry_3
_geom_torsion_site_symmetry_4
_geom_torsion_publ_flag
O001 C7 C15 C11 -179.67(18) . . . . ?
O002 C16 C18 C12 -179.13(18) . . . . ?
O002 C16 C19 C17 178.84(19) . . . . ?
O C8 C11 C15 178.89(18) . . . . ?
C1 C2 C13 C21 0.6(3) . . . . ?
C1 C4 C5 C10 78.32(17) . . . . ?
C1 C4 C5 C20 -47.7(2) . . . . ?
C1 C14 C22 C21 -1.0(4) . . . . ?
C2 C1 C4 C3 41.0(2) . . . . ?
C2 C1 C4 C5 -84.73(19) . . . . ?
C2 C1 C14 C22 0.6(3) . . . . ?
C2 C13 C21 C22 -1.0(3) . . . . ?
C3 C4 C5 C10 -49.11(17) . . . . ?
C3 C4 C5 C20 -175.09(14) . . . . ?
C3 C6 C8 O -178.44(18) . . . . ?
C3 C6 C8 C11 1.1(3) . . . . ?
C3 C7 C15 C11 -0.8(3) . . . . ?
C4 C1 C2 C13 178.92(16) . . . . ?
C4 C1 C14 C22 -178.72(19) . . . . ?
C4 C3 C6 C8 178.66(16) . . . . ?
C4 C3 C7 O001 -0.1(3) . . . . ?
C4 C3 C7 C15 -178.84(16) . . . . ?
C4 C5 C10 O001 61.04(19) . . . . ?
C4 C5 C10 C9 -179.41(14) . . . . ?
C6 C3 C4 C1 71.7(2) . . . . ?
C6 C3 C4 C5 -160.03(15) . . . . ?
C6 C3 C7 O001 179.94(17) . . . . ?
C6 C3 C7 C15 1.2(3) . . . . ?
C6 C8 C11 C15 -0.7(3) . . . . ?
C7 O001 C10 C5 -41.6(2) . . . . ?
C7 O001 C10 C9 -167.58(16) . . . . ?
C7 C3 C4 C1 -108.30(19) . . . . ?
C7 C3 C4 C5 20.0(2) . . . . ?
C7 C3 C6 C8 -1.4(3) . . . . ?
C8 C11 C15 C7 0.6(3) . . . . ?
C9 C12 C18 C16 0.6(3) . . . . ?
C9 C17 C19 C16 0.0(3) . . . . ?
C10 O001 C7 C3 11.3(3) . . . . ?
C10 O001 C7 C15 -169.94(17) . . . . ?
C10 C9 C12 C18 177.08(17) . . . . ?
C10 C9 C17 C19 -177.40(19) . . . . ?
C12 C9 C10 O001 -115.99(18) . . . . ?
C12 C9 C10 C5 121.84(19) . . . . ?
C12 C9 C17 C19 1.1(3) . . . . ?
C13 C21 C22 C14 1.2(4) . . . . ?
C14 C1 C2 C13 -0.4(3) . . . . ?
C14 C1 C4 C3 -139.73(18) . . . . ?
C14 C1 C4 C5 94.5(2) . . . . ?
C17 C9 C10 O001 62.5(2) . . . . ?
C17 C9 C10 C5 -59.7(2) . . . . ?
C17 C9 C12 C18 -1.5(3) . . . . ?
C18 C16 C19 C17 -0.9(3) . . . . ?
C19 C16 C18 C12 0.6(3) . . . . ?
C20 C5 C10 O001 -172.26(16) . . . . ?
C20 C5 C10 C9 -52.7(2) . . . . ?
C23 O002 C16 C18 12.2(3) . . . . ?
C23 O002 C16 C19 -167.5(2) . . . . ?
C24 O C8 C6 -2.5(4) . . . . ?
C24 O C8 C11 177.9(2) . . . . ?
